data_9017590
loop_
_publ_author_name
'Kampf, A. R.'
'Roberts, A. C.'
'Venance, K. E.'
'Carbone, C.'
'Belmonte, D.'
'Dunning, G. E.'
'Walstrom, R. E.'

_publ_section_title
;
 Cerchiaraite-(Fe) and cerchiaraite-(Al), two new barium cyclosilicate chlorides
 from Italy and California, USA
;
_journal_name_full 'Mineralogical Magazine'
_journal_page_first 69
_journal_page_last 80
_journal_volume 77
_journal_year 2013
_chemical_compound_source 'Esquire No. 8 claim, Big Creek, Fresno County, California, USA'
_chemical_formula_sum 'Al1.616 Ba4 Cl2.68 Fe2.384 H8.16 O25.12 Si6.04'
_chemical_name_mineral Cerchiaraite-(Fe)
_space_group_IT_number 139
_space_group_name_Hall '-I 4 2'
_space_group_name_H-M_alt 'I 4/m m m'
_symmetry_space_group_name_H-M 'I 4/m m m'
_cell_angle_alpha 90
_cell_angle_beta 90
_cell_angle_gamma 90
_cell_formula_units_Z 2
_cell_length_a 14.3554
_cell_length_b 14.3554
_cell_length_c 6.0065
_cell_volume 1237.805
_database_code_amcsd 0019795
_exptl_crystal_density_diffrn 3.758
_cod_data_source_file inputs/fixed/downloads/18/18496.cif
_cod_data_source_block 18496
_cod_original_formula_sum 'Ba4 (Fe2.384 Al1.616) Si6.04 Cl2.68 O25.12 H8.16'
_cod_database_code 9017590

loop_
_space_group_symop_operation_xyz
x,y,z
1/2+x,1/2+y,1/2+z
-y,-x,z
1/2-y,1/2-x,1/2+z
y,x,-z
1/2+y,1/2+x,1/2-z
y,-x,-z
1/2+y,1/2-x,1/2-z
-y,x,z
1/2-y,1/2+x,1/2+z
x,-y,z
1/2+x,1/2-y,1/2+z
-x,y,-z
1/2-x,1/2+y,1/2-z
x,y,-z
1/2+x,1/2+y,1/2-z
-x,-y,z
1/2-x,1/2-y,1/2+z
y,x,z
1/2+y,1/2+x,1/2+z
-y,-x,-z
1/2-y,1/2-x,1/2-z
-y,x,-z
1/2-y,1/2+x,1/2-z
y,-x,z
1/2+y,1/2-x,1/2+z
-x,y,z
1/2-x,1/2+y,1/2+z
x,-y,-z
1/2+x,1/2-y,1/2-z
-x,-y,-z
1/2-x,1/2-y,1/2-z

loop_
_atom_site_aniso_label
_atom_site_aniso_U_11
_atom_site_aniso_U_22
_atom_site_aniso_U_33
_atom_site_aniso_U_12
_atom_site_aniso_U_13
_atom_site_aniso_U_23
Ba 0.03490 0.02220 0.02540 0.00000 0.00000 0.00000
FeM 0.02070 0.02070 0.01560 -0.00750 0.00010 0.00010
AlM 0.02070 0.02070 0.01560 -0.00750 0.00010 0.00010
Si1 0.01640 0.01640 0.01670 -0.00100 0.00000 0.00000
Si2 0.04100 0.01900 0.02300 0.00600 0.00000 0.00000
Cl1 0.02400 0.02400 0.03600 0.00000 0.00000 0.00000
Cl2 0.03700 0.07300 0.14000 0.00000 0.00000 -0.04200
O1 0.02540 0.02540 0.01500 -0.00500 0.00180 0.00180
O2 0.02600 0.03900 0.02400 -0.00900 0.00000 0.00000
O-H2 0.02600 0.03900 0.02400 -0.00900 0.00000 0.00000
O3 0.03700 0.01100 0.02800 0.00000 0.00000 0.00000
O4 0.04000 0.01600 0.05000 0.00000 0.00000 0.00000
O-H5 0.22000 0.10000 0.09000 0.00000 0.00000 -0.07400

loop_
_atom_site_label
_atom_site_fract_x
_atom_site_fract_y
_atom_site_fract_z
_atom_site_occupancy
_atom_site_U_iso_or_equiv
_atom_site_type_symbol
_atom_site_attached_hydrogens
Ba 0.21637 0.00000 0.00000 1.00000 0.02750 Ba 0
FeM 0.25000 0.25000 0.25000 0.59600 0.01900 Fe 0
AlM 0.25000 0.25000 0.25000 0.40400 0.01900 Al 0
Si1 0.38855 0.38855 0.00000 1.00000 0.01650 Si 0
Si2 0.41830 0.11210 0.00000 0.25500 0.02700 Si 0
Cl1 0.00000 0.00000 0.00000 1.00000 0.02790 Cl 0
Cl2 0.50000 0.13880 0.11800 0.21000 0.08200 Cl 0
O1 0.34600 0.34600 0.22680 1.00000 0.02180 O 0
O2 0.17660 0.30760 0.00000 0.50000 0.02930 O 0
O-H2 0.17660 0.30760 0.00000 0.50000 0.02930 O 1
O3 0.36860 0.50000 0.00000 1.00000 0.02560 O 0
O4 0.39400 0.00000 0.00000 0.24000 0.03600 O 0
O-H5 0.50000 0.12600 0.24700 0.52000 0.13900 O 1

loop_
_cod_changelog_entry_id
_cod_changelog_entry_author
_cod_changelog_entry_date
_cod_changelog_entry_text
1
;cod-tools version 3.8.0
Id: cif_guess_AMCSD_atom_types 9574 2023-05-10 09:00:05Z saulius
;
2023-05-10T18:58:21+03:00
;Derived atom types and hydrogen counts
from atom names that follow the AMCSD naming convention
(Wat == water, O-H == hydroxyl).
;

loop_
_cod_related_entry_id
_cod_related_entry_database
_cod_related_entry_code
1 AMCSD 0019795
